data_2006541
loop_
_publ_author_name
'Tsuchiya, S.'
'Hanaue, Y.'
'Kimura, E.'
'Ishizawa, N.'

_publ_section_title
;
 Ba~2~ErCl~7~
;
_journal_issue 9
_journal_name_full 'Acta Crystallographica Section C'
_journal_page_first 1180
_journal_page_last 1181
_journal_paper_doi 10.1107/S0108270197004502
_journal_volume 53
_journal_year 1997
_chemical_formula_sum 'Ba2 Cl7 Er'
_chemical_formula_weight 690.09
_space_group_IT_number 14
_symmetry_cell_setting monoclinic
_symmetry_space_group_name_Hall '-P 2yab'
_symmetry_space_group_name_H-M 'P 1 21/a 1'
_audit_creation_method from_xtal_archive_file_using_CIFIO
_cell_angle_alpha 90.00000
_cell_angle_beta 90.48(5)
_cell_angle_gamma 90.00000
_cell_formula_units_Z 4
_cell_length_a 10.500(5)
_cell_length_b 15.507(4)
_cell_length_c 6.804(4)
_cell_measurement_reflns_used 25
_cell_measurement_temperature 300
_cell_measurement_theta_max 25.02
_cell_measurement_theta_min 23.31
_cell_volume 1107.8(9)
_computing_data_reduction Xtal3.4_ADDREF_SORTRF_(Hall,_King_&_Stewart,_1995)
_computing_molecular_graphics xtal3.4
_computing_publication_material Xtal3.4_BONDLA_CIFIO
_computing_structure_refinement xtal3.4_CRYLSQ
_computing_structure_solution Xtal3.4_GENTAN
_diffrn_ambient_temperature 300
_diffrn_measurement_device 'Rigaku AFC-5R'
_diffrn_measurement_method \q/2\q
_diffrn_radiation_monochromator graphite
_diffrn_radiation_source 12kW_Rigaku_rotating
_diffrn_radiation_type Mo_K\a
_diffrn_radiation_wavelength 0.7107
_diffrn_reflns_av_R_equivalents .09
_diffrn_reflns_av_sigmaI/netI .063
_diffrn_reflns_limit_h_max 14
_diffrn_reflns_limit_h_min -14
_diffrn_reflns_limit_k_max 21
_diffrn_reflns_limit_k_min -21
_diffrn_reflns_limit_l_max 9
_diffrn_reflns_limit_l_min -9
_diffrn_reflns_number 12921
_diffrn_reflns_theta_max 35
_diffrn_reflns_theta_min 2.63
_diffrn_standards_decay_% 0
_diffrn_standards_interval_count 150
_diffrn_standards_number 4
_exptl_absorpt_coefficient_mu 16.16
_exptl_absorpt_correction_T_max 0.0485
_exptl_absorpt_correction_T_min 0.0200
_exptl_absorpt_correction_type 'refdelf (Walker & Stuart, 1983)'
_exptl_crystal_colour pink
_exptl_crystal_density_diffrn 4.138
_exptl_crystal_density_method none
_exptl_crystal_description 'irregular shape'
_exptl_crystal_F_000 1196
_exptl_crystal_size_max 0.41
_exptl_crystal_size_mid 0.41
_exptl_crystal_size_min 0.41
_refine_diff_density_max 1.666
_refine_diff_density_min -2.752
_refine_ls_extinction_method none
_refine_ls_goodness_of_fit_all 1.442
_refine_ls_goodness_of_fit_obs 1.527
_refine_ls_matrix_type full
_refine_ls_number_constraints 0
_refine_ls_number_parameters 91
_refine_ls_number_reflns 2760
_refine_ls_number_restraints 0
_refine_ls_R_factor_all .047
_refine_ls_R_factor_obs .032
_refine_ls_shift/esd_max .001
_refine_ls_structure_factor_coef F
_refine_ls_weighting_scheme sigma
_refine_ls_wR_factor_all .03
_refine_ls_wR_factor_obs .029
_reflns_number_observed 2760
_reflns_number_total 3193
_reflns_observed_criterion refl_observed_if_F____>3.000_sigma(F___)
_cod_data_source_file ta1137.cif
_cod_data_source_block d
_cod_original_sg_symbol_Hall '-P 2yab '
_cod_original_sg_symbol_H-M 'P 21/a'
_cod_original_formula_sum 'Ba2 Cl7 Er1'
_cod_database_code 2006541

loop_
_symmetry_equiv_pos_as_xyz
+x,+y,+z
1/2-x,1/2+y,-z
-x,-y,-z
1/2+x,1/2-y,+z

loop_
_atom_site_aniso_label
_atom_site_aniso_U_11
_atom_site_aniso_U_22
_atom_site_aniso_U_33
_atom_site_aniso_U_12
_atom_site_aniso_U_13
_atom_site_aniso_U_23
Er .00792(10) .00477(13) .01011(10) -.00092(8) -.00172(7) .00022(8)
Ba1 .01189(14) .00674(18) .01696(14) -.00072(10) -.00237(11) -.00071(12)
Ba2 .00912(13) .00990(19) .01602(14) .00119(10) -.00144(10) -.00022(12)
Cl1 .0193(6) .0097(7) .0111(5) .0027(5) -.0004(4) .0011(5)
Cl2 .0138(5) .0108(7) .0140(5) -.0005(4) -.0035(4) .0012(5)
Cl3 .0116(5) .0110(7) .0119(5) -.0009(4) -.0012(4) -.0018(5)
Cl4 .0120(5) .0149(8) .0135(5) -.0013(4) .0001(4) -.0007(5)
Cl5 .0159(6) .0139(8) .0205(6) -.0040(5) -.0083(4) .0063(6)
Cl6 .0111(6) .0337(11) .0480(10) .0059(5) .0050(6) .0258(8)
Cl7 .0357(8) .0088(9) .0384(8) .0082(6) -.0207(7) -.0067(7)

loop_
_atom_site_label
_atom_site_fract_x
_atom_site_fract_y
_atom_site_fract_z
_atom_site_U_iso_or_equiv
_atom_site_thermal_displace_type
_atom_site_calc_flag
_atom_site_calc_attached_atom
Er .21800(2) .87310(2) .21710(3) .00761(11) Uani ? ?
Ba1 .67645(3) .93899(2) .26434(5) .01187(15) Uani ? ?
Ba2 .45075(3) .72011(2) .73642(5) .01169(15) Uani ? ?
Cl1 .29497(13) .22765(10) .99903(17) .0134(6) Uani ? ?
Cl2 .58531(12) .10476(10) .51206(19) .0129(6) Uani ? ?
Cl3 .30217(11) .24251(10) .51080(17) .0115(6) Uani ? ?
Cl4 .57089(12) .10431(10) .00044(18) .0135(6) Uani ? ?
Cl5 .87671(12) .07056(10) .1300(2) .0168(6) Uani ? ?
Cl6 .02893(14) .13999(13) .7107(3) .0309(9) Uani ? ?
Cl7 .21336(16) .04075(12) .2929(3) .0278(8) Uani ? ?

loop_
_atom_type_symbol
_atom_type_scat_dispersion_real
_atom_type_scat_dispersion_imag
_atom_type_scat_source
Er -.723 4.958 Int._Tables_Vol_IV_Tables_2.2B_and_2.3.1
Ba -.613 2.282 Int._Tables_Vol_IV_Tables_2.2B_and_2.3.1
Cl .132 .159 Int._Tables_Vol_IV_Tables_2.2B_and_2.3.1

loop_
_geom_angle_atom_site_label_1
_geom_angle_atom_site_label_2
_geom_angle_atom_site_label_3
_geom_angle_site_symmetry_1
_geom_angle_site_symmetry_2
_geom_angle_site_symmetry_3
_geom_angle
Cl1 Er Cl2 3_666 4_565 2_656 119.95(4)
Cl1 Er Cl3 3_666 4_565 3_666 75.38(5)
Cl1 Er Cl4 3_666 4_565 2_655 81.22(5)
Cl1 Er Cl5 3_666 4_565 2_655 77.12(5)
Cl1 Er Cl6 3_666 4_565 2_556 89.54(5)
Cl1 Er Cl7 3_666 4_565 4 157.80(5)
Cl2 Er Cl3 2_656 4_565 3_666 72.89(5)
Cl2 Er Cl4 2_656 4_565 2_655 74.82(6)
Cl2 Er Cl5 2_656 4_565 2_655 143.77(4)
Cl2 Er Cl6 2_656 4_565 2_556 127.55(6)
Cl2 Er Cl7 2_656 4_565 4 76.38(5)
Cl3 Er Cl4 3_666 4_565 2_655 122.17(4)
Cl3 Er Cl5 3_666 4_565 2_655 142.78(4)
Cl3 Er Cl6 3_666 4_565 2_556 74.82(5)
Cl3 Er Cl7 3_666 4_565 4 126.08(5)
Cl4 Er Cl5 2_655 4_565 2_655 77.08(5)
Cl4 Er Cl6 2_655 4_565 2_556 157.05(5)
Cl4 Er Cl7 2_655 4_565 4 89.76(5)
Cl5 Er Cl6 2_655 4_565 2_556 80.40(6)
Cl5 Er Cl7 2_655 4_565 4 81.12(5)
Cl6 Er Cl7 2_556 4_565 4 91.12(6)
Cl1 Ba1 Cl3 3_666 . 3_666 63.05(5)
Cl1 Ba1 Cl4 3_666 . 1_565 110.98(5)
Cl1 Ba1 Cl5 3_666 . 1_565 107.79(5)
Cl1 Ba1 Cl2 3_666 . 1_565 168.10(4)
Cl1 Ba1 Cl7 3_666 . 3_666 124.94(5)
Cl1 Ba1 Cl2 3_666 . 3_666 100.42(4)
Cl1 Ba1 Cl4 3_666 . 3_665 65.93(4)
Cl1 Ba1 Cl6 3_666 . 3_666 68.63(5)
Cl3 Ba1 Cl4 3_666 . 1_565 163.28(3)
Cl3 Ba1 Cl5 3_666 . 1_565 132.70(4)
Cl3 Ba1 Cl2 3_666 . 1_565 118.02(5)
Cl3 Ba1 Cl7 3_666 . 3_666 67.55(4)
Cl3 Ba1 Cl2 3_666 . 3_666 69.34(4)
Cl3 Ba1 Cl4 3_666 . 3_665 97.86(4)
Cl3 Ba1 Cl6 3_666 . 3_666 65.92(4)
Cl4 Ba1 Cl5 1_565 . 1_565 63.40(4)
Cl4 Ba1 Cl2 1_565 . 1_565 64.36(5)
Cl4 Ba1 Cl7 1_565 . 3_666 123.02(5)
Cl4 Ba1 Cl2 1_565 . 3_666 97.81(4)
Cl4 Ba1 Cl4 1_565 . 3_665 66.03(4)
Cl4 Ba1 Cl6 1_565 . 3_666 128.19(4)
Cl5 Ba1 Cl2 1_565 . 1_565 80.39(5)
Cl5 Ba1 Cl7 1_565 . 3_666 88.41(5)
Cl5 Ba1 Cl2 1_565 . 3_666 150.19(4)
Cl5 Ba1 Cl4 1_565 . 3_665 121.51(5)
Cl5 Ba1 Cl6 1_565 . 3_666 67.78(5)
Cl2 Ba1 Cl7 1_565 . 3_666 62.67(4)
Cl2 Ba1 Cl2 1_565 . 3_666 70.32(4)
Cl2 Ba1 Cl4 1_565 . 3_665 102.55(4)
Cl2 Ba1 Cl6 1_565 . 3_666 123.11(4)
Cl7 Ba1 Cl2 3_666 . 3_666 83.14(5)
Cl7 Ba1 Cl4 3_666 . 3_665 145.33(4)
Cl7 Ba1 Cl6 3_666 . 3_666 70.32(5)
Cl2 Ba1 Cl4 3_666 . 3_665 62.18(5)
Cl2 Ba1 Cl6 3_666 . 3_666 133.91(5)
Cl4 Ba1 Cl6 3_665 . 3_666 134.15(5)
Cl1 Ba2 Cl5 3_666 1_554 2_655 63.46(4)
Cl1 Ba2 Cl3 3_666 1_554 3_665 65.29(5)
Cl1 Ba2 Cl6 3_666 1_554 2 122.45(4)
Cl1 Ba2 Cl7 3_666 1_554 2 131.49(4)
Cl1 Ba2 Cl2 3_666 1_554 3_665 99.79(4)
Cl1 Ba2 Cl3 3_666 1_554 2 159.43(4)
Cl1 Ba2 Cl1 3_666 1_554 2_556 109.88(5)
Cl1 Ba2 Cl4 3_666 1_554 3_665 63.73(4)
Cl5 Ba2 Cl3 2_655 1_554 3_665 79.12(4)
Cl5 Ba2 Cl6 2_655 1_554 2 86.91(5)
Cl5 Ba2 Cl7 2_655 1_554 2 71.71(5)
Cl5 Ba2 Cl2 2_655 1_554 3_665 149.05(4)
Cl5 Ba2 Cl3 2_655 1_554 2 137.11(4)
Cl5 Ba2 Cl1 2_655 1_554 2_556 109.95(5)
Cl5 Ba2 Cl4 2_655 1_554 3_665 120.66(4)
Cl3 Ba2 Cl6 3_665 1_554 2 61.15(4)
Cl3 Ba2 Cl7 3_665 1_554 2 123.88(4)
Cl3 Ba2 Cl2 3_665 1_554 3_665 70.06(4)
Cl3 Ba2 Cl3 3_665 1_554 2 112.83(5)
Cl3 Ba2 Cl1 3_665 1_554 2_556 167.15(4)
Cl3 Ba2 Cl4 3_665 1_554 3_665 101.55(4)
Cl6 Ba2 Cl7 2 1_554 2 70.23(5)
Cl6 Ba2 Cl2 2 1_554 3_665 80.88(5)
Cl6 Ba2 Cl3 2 1_554 2 67.01(5)
Cl6 Ba2 Cl1 2 1_554 2_556 126.82(4)
Cl6 Ba2 Cl4 2 1_554 3_665 145.64(4)
Cl7 Ba2 Cl2 2 1_554 3_665 128.64(4)
Cl7 Ba2 Cl3 2 1_554 2 67.71(4)
Cl7 Ba2 Cl1 2 1_554 2_556 68.57(4)
Cl7 Ba2 Cl4 2 1_554 3_665 134.56(4)
Cl2 Ba2 Cl3 3_665 1_554 2 62.08(4)
Cl2 Ba2 Cl1 3_665 1_554 2_556 100.07(4)
Cl2 Ba2 Cl4 3_665 1_554 3_665 64.94(5)
Cl3 Ba2 Cl1 2 1_554 2_556 67.14(5)
Cl3 Ba2 Cl4 2 1_554 3_665 97.96(4)
Cl1 Ba2 Cl4 2_556 1_554 3_665 66.19(4)
Er Cl1 Ba1 4_565 3_666 . 112.30(5)
Er Cl1 Ba2 4_565 3_666 1_554 97.40(5)
Er Cl1 Ba2 4_565 3_666 4_564 107.70(5)
Ba1 Cl1 Ba2 . 3_666 1_554 115.39(5)
Ba1 Cl1 Ba2 . 3_666 4_564 111.99(5)
Ba2 Cl1 Ba2 1_554 3_666 4_564 110.99(5)
Er Cl2 Ba1 4_565 2_656 2_646 102.89(5)
Er Cl2 Ba1 4_565 2_656 4_565 110.18(6)
Er Cl2 Ba2 4_565 2_656 4_565 109.12(5)
Ba1 Cl2 Ba1 2_646 2_656 4_565 109.68(5)
Ba1 Cl2 Ba2 2_646 2_656 4_565 115.60(5)
Ba1 Cl2 Ba2 4_565 2_656 4_565 109.16(4)
Er Cl3 Ba1 4_565 3_666 . 109.26(5)
Er Cl3 Ba2 4_565 3_666 . 106.94(5)
Er Cl3 Ba2 4_565 3_666 4_565 111.77(5)
Ba1 Cl3 Ba2 . 3_666 . 111.12(4)
Ba1 Cl3 Ba2 . 3_666 4_565 102.30(4)
Ba2 Cl3 Ba2 . 3_666 4_565 115.37(5)
Er Cl4 Ba1 4_565 2_655 2_645 97.18(5)
Er Cl4 Ba1 4_565 2_655 4_565 112.50(6)
Er Cl4 Ba2 4_565 2_655 4_564 104.69(5)
Ba1 Cl4 Ba1 2_645 2_655 4_565 113.97(5)
Ba1 Cl4 Ba2 2_645 2_655 4_564 111.84(5)
Ba1 Cl4 Ba2 4_565 2_655 4_564 114.90(5)
Er Cl5 Ba2 4_565 2_655 1_554 103.07(5)
Er Cl5 Ba1 4_565 2_655 2_645 103.12(5)
Ba2 Cl5 Ba1 1_554 2_655 2_645 144.60(5)
Er Cl6 Ba2 4_565 2_556 . 105.73(6)
Er Cl6 Ba1 4_565 2_556 4_465 150.69(8)
Ba2 Cl6 Ba1 . 2_556 4_465 96.81(5)
Er Cl7 Ba1 4_565 4 2_646 105.64(6)
Er Cl7 Ba2 4_565 4 3_666 146.20(7)
Ba1 Cl7 Ba2 2_646 4 3_666 99.10(5)

loop_
_geom_bond_atom_site_label_1
_geom_bond_atom_site_label_2
_geom_bond_site_symmetry_1
_geom_bond_site_symmetry_2
_geom_bond_distance
_geom_bond_publ_flag
Er Cl1 4_565 3_666 2.6953(16) ?
Er Cl2 4_565 2_656 2.7777(16) ?
Er Cl3 4_565 3_666 2.7532(16) ?
Er Cl4 4_565 2_655 2.6986(16) ?
Er Cl5 4_565 2_655 2.7000(19) ?
Er Cl6 4_565 2_556 2.651(2) ?
Er Cl7 4_565 4 2.651(2) ?
Ba1 Cl1 . 3_666 3.1604(17) ?
Ba1 Cl3 . 3_666 3.2105(17) ?
Ba1 Cl4 . 1_565 3.3152(17) ?
Ba1 Cl5 . 1_565 3.0743(17) ?
Ba1 Cl2 . 1_565 3.2236(16) ?
Ba1 Cl7 . 3_666 3.233(2) ?
Ba1 Cl2 . 3_666 3.2247(18) ?
Ba1 Cl4 . 3_665 3.2191(17) ?
Ba1 Cl6 . 3_666 3.330(2) ?
Ba2 Cl1 1_554 3_666 3.3081(18) ?
Ba2 Cl5 1_554 2_655 3.0755(17) ?
Ba2 Cl3 1_554 3_665 3.1573(17) ?
Ba2 Cl6 1_554 2 3.295(3) ?
Ba2 Cl7 1_554 2 3.277(2) ?
Ba2 Cl2 1_554 3_665 3.2197(17) ?
Ba2 Cl3 1_554 2 3.1509(17) ?
Ba2 Cl1 1_554 2_556 3.1605(18) ?
Ba2 Cl4 1_554 3_665 3.2676(17) ?
